data_7033565
loop_
_publ_author_name
'Zhuang, Peng-Fei'
'Zhang, Yan-Juan'
'Zheng, Hui'
'Jiao, Cheng-Qi'
'Zhao, Liang'
'Wang, Jun-Li'
'He, Cheng'
'Duan, Chun-Ying'
'Liu, Tao'

_publ_section_title
;
 Single-molecule magnet behavior in three cyano-bridged heterometallic
 Fe(III)-Ni(II) clusters.
;
_journal_issue 7
_journal_name_full 'Dalton transactions (Cambridge, England : 2003)'
_journal_page_first 3393
_journal_page_last 3398
_journal_paper_doi 10.1039/c4dt03365e
_journal_volume 44
_journal_year 2015
_chemical_formula_sum 'C70 H66 B4 F8 Fe2 N34 Ni2 O4'
_chemical_formula_weight 1871.93
_chemical_name_systematic
; 
 ? 
;
_space_group_IT_number 2
_symmetry_cell_setting triclinic
_symmetry_space_group_name_Hall '-P 1'
_symmetry_space_group_name_H-M 'P -1'
_atom_sites_solution_hydrogens geom
_atom_sites_solution_primary direct
_atom_sites_solution_secondary difmap
_audit_creation_method SHELXL-97
_audit_update_record
;
2014-12-30 deposited with the CCDC.
2015-01-07 downloaded from the CCDC.
;
_cell_angle_alpha 104.044(16)
_cell_angle_beta 91.199(14)
_cell_angle_gamma 99.696(15)
_cell_formula_units_Z 1
_cell_length_a 11.365(3)
_cell_length_b 13.635(3)
_cell_length_c 14.687(3)
_cell_measurement_reflns_used 3356
_cell_measurement_temperature 296(2)
_cell_measurement_theta_max 23.56
_cell_measurement_theta_min 2.37
_cell_volume 2171.8(9)
_computing_cell_refinement 'Bruker SMART'
_computing_data_collection 'Bruker SMART'
_computing_data_reduction 'Bruker SAINT'
_computing_molecular_graphics 'Bruker SHELXTL'
_computing_publication_material 'Bruker SHELXTL'
_computing_structure_refinement 'Bruker SHELXTL'
_computing_structure_solution 'Bruker SHELXTL'
_diffrn_ambient_temperature 296(2)
_diffrn_measured_fraction_theta_full 0.996
_diffrn_measured_fraction_theta_max 0.996
_diffrn_measurement_device_type 'CCD area detector'
_diffrn_measurement_method 'phi and omega scans'
_diffrn_radiation_monochromator graphite
_diffrn_radiation_source 'fine-focus sealed tube'
_diffrn_radiation_type MoK\a
_diffrn_radiation_wavelength 0.71073
_diffrn_reflns_av_R_equivalents 0.0525
_diffrn_reflns_av_unetI/netI 0.0835
_diffrn_reflns_limit_h_max 12
_diffrn_reflns_limit_h_min -13
_diffrn_reflns_limit_k_max 16
_diffrn_reflns_limit_k_min -16
_diffrn_reflns_limit_l_max 14
_diffrn_reflns_limit_l_min -17
_diffrn_reflns_number 14637
_diffrn_reflns_theta_full 25.00
_diffrn_reflns_theta_max 25.00
_diffrn_reflns_theta_min 1.82
_exptl_absorpt_coefficient_mu 0.838
_exptl_absorpt_correction_type none
_exptl_crystal_colour red
_exptl_crystal_density_diffrn 1.431
_exptl_crystal_density_method 'not measured'
_exptl_crystal_description block
_exptl_crystal_F_000 956
_exptl_crystal_size_max 0.26
_exptl_crystal_size_mid 0.22
_exptl_crystal_size_min 0.18
_refine_diff_density_max 1.185
_refine_diff_density_min -0.813
_refine_diff_density_rms 0.124
_refine_ls_extinction_method none
_refine_ls_goodness_of_fit_ref 1.083
_refine_ls_hydrogen_treatment mixed
_refine_ls_matrix_type full
_refine_ls_number_parameters 546
_refine_ls_number_reflns 7630
_refine_ls_number_restraints 42
_refine_ls_restrained_S_all 1.087
_refine_ls_R_factor_all 0.1144
_refine_ls_R_factor_gt 0.0918
_refine_ls_shift/su_max 0.002
_refine_ls_shift/su_mean 0.000
_refine_ls_structure_factor_coef Fsqd
_refine_ls_weighting_details 'calc w=1/[\s^2^(Fo^2^)+(0.0969P)^2^+12.6226P] where P=(Fo^2^+2Fc^2^)/3'
_refine_ls_weighting_scheme calc
_refine_ls_wR_factor_gt 0.2473
_refine_ls_wR_factor_ref 0.2574
_reflns_number_gt 5626
_reflns_number_total 7630
_reflns_threshold_expression >2sigma(I)
_cod_data_source_file c4dt03365e2.cif
_cod_data_source_block 1
_cod_depositor_comments
;
The following automatic conversions were performed:

'_symmetry_cell_setting' value 'Triclinic' changed to 'triclinic'
according to
/usr/data/users/saulius/crontab/automatic-downloads/rss-feeds/RSC/lib/dictionaries/cif_core.dic
dictionary named 'cif_core.dic' version 2.4.2 from 2011-04-26.

Automatic conversion script
Id: cif_fix_values 2935 2014-11-11 08:27:57Z andrius 

 Adding full bibliography for 7033564--7033566.cif.
;
_cod_original_sg_symbol_H-M 'P-1   '
_cod_database_code 7033565

loop_
_symmetry_equiv_pos_as_xyz
'x, y, z'
'-x, -y, -z'

loop_
_atom_site_label
_atom_site_type_symbol
_atom_site_fract_x
_atom_site_fract_y
_atom_site_fract_z
_atom_site_U_iso_or_equiv
_atom_site_adp_type
_atom_site_occupancy
_atom_site_symmetry_multiplicity
_atom_site_calc_flag
_atom_site_refinement_flags
_atom_site_disorder_assembly
_atom_site_disorder_group
Fe1 Fe 0.79338(8) 0.76507(7) 0.52997(7) 0.0322(3) Uani 1 1 d . . .
Ni1 Ni 1.00872(8) 0.88353(7) 0.26495(6) 0.0328(3) Uani 1 1 d . . .
B1 B 0.7631(8) 0.5774(7) 0.6149(7) 0.045(2) Uani 1 1 d . . .
B2 B 0.4897(13) 0.2048(12) 0.9324(11) 0.199(13) Uiso 1 1 d D . .
F1 F 0.538(2) 0.1993(19) 1.0248(12) 0.172(5) Uiso 0.389(10) 1 d PDU A 1
F2 F 0.3762(18) 0.134(2) 0.9200(19) 0.163(5) Uiso 0.389(10) 1 d PDU A 1
F3 F 0.491(3) 0.3124(14) 0.942(2) 0.173(5) Uiso 0.389(10) 1 d PDU A 1
F4 F 0.536(3) 0.123(2) 0.8679(15) 0.162(5) Uiso 0.389(10) 1 d PDU A 1
F1' F 0.4452(17) 0.2318(15) 0.8489(12) 0.165(4) Uiso 0.611(10) 1 d PDU A 2
F2' F 0.3799(15) 0.1636(15) 0.9628(14) 0.161(4) Uiso 0.611(10) 1 d PDU A 2
F3' F 0.5864(16) 0.1585(15) 0.8963(14) 0.163(4) Uiso 0.611(10) 1 d PDU A 2
F4' F 0.542(2) 0.2968(14) 1.0008(14) 0.179(4) Uiso 0.611(10) 1 d PDU A 2
N1 N 0.7189(5) 0.6211(4) 0.4626(4) 0.0372(13) Uani 1 1 d . . .
N2 N 0.7031(5) 0.5494(5) 0.5155(5) 0.0417(15) Uani 1 1 d . . .
N3 N 0.7012(5) 0.7486(5) 0.6423(4) 0.0376(13) Uani 1 1 d . . .
N4 N 0.7079(6) 0.6637(5) 0.6756(4) 0.0427(15) Uani 1 1 d . . .
N5 N 0.9270(5) 0.7075(5) 0.5754(4) 0.0396(14) Uani 1 1 d . . .
N6 N 0.8971(5) 0.6204(5) 0.6081(5) 0.0434(15) Uani 1 1 d . . .
N7 N 0.9051(5) 0.9865(5) 0.6366(4) 0.0385(14) Uani 1 1 d . . .
N8 N 0.5969(7) 0.8512(7) 0.4446(6) 0.068(2) Uani 1 1 d D . .
N9 N 0.9234(5) 0.8218(5) 0.3644(5) 0.0402(14) Uani 1 1 d . . .
N10 N 1.1438(5) 0.7978(4) 0.2609(4) 0.0366(13) Uani 1 1 d . . .
N11 N 0.9361(6) 0.7502(5) 0.1632(4) 0.0395(14) Uani 1 1 d . . .
N12 N 0.9787(7) 0.5860(6) 0.0867(6) 0.064(2) Uani 1 1 d . . .
N13 N 1.2063(6) 0.6474(5) 0.1735(6) 0.061(2) Uani 1 1 d . . .
N14 N 0.8758(6) 0.9640(5) 0.2425(5) 0.0443(15) Uani 1 1 d . . .
N15 N 1.0812(6) 0.9568(5) 0.1621(4) 0.0425(15) Uani 1 1 d . . .
N16 N 1.0597(8) 1.0960(7) 0.0959(6) 0.073(2) Uani 1 1 d . . .
N17 N 0.8352(9) 1.0917(7) 0.1653(7) 0.083(3) Uani 1 1 d . . .
C1 C 0.6695(9) 0.6246(8) 0.2963(7) 0.068(3) Uani 1 1 d . . .
H1A H 0.6251 0.6799 0.3115 0.101 Uiso 1 1 calc R . .
H1B H 0.6332 0.5754 0.2403 0.101 Uiso 1 1 calc R . .
H1C H 0.7504 0.6513 0.2859 0.101 Uiso 1 1 calc R . .
C2 C 0.6690(7) 0.5737(6) 0.3759(5) 0.0425(17) Uani 1 1 d . . .
C3 C 0.6216(7) 0.4714(6) 0.3737(6) 0.051(2) Uani 1 1 d . . .
H3 H 0.5830 0.4211 0.3224 0.061 Uiso 1 1 calc R . .
C4 C 0.6437(6) 0.4602(6) 0.4632(6) 0.0427(18) Uani 1 1 d . . .
C5 C 0.6092(8) 0.3656(6) 0.4997(7) 0.061(2) Uani 1 1 d . . .
H5A H 0.6761 0.3309 0.4984 0.091 Uiso 1 1 calc R . .
H5B H 0.5434 0.3204 0.4607 0.091 Uiso 1 1 calc R . .
H5C H 0.5860 0.3853 0.5631 0.091 Uiso 1 1 calc R . .
C6 C 0.6427(10) 0.5895(9) 0.8100(7) 0.075(3) Uani 1 1 d . . .
H6A H 0.6039 0.5250 0.7699 0.113 Uiso 1 1 calc R . .
H6B H 0.5969 0.6077 0.8637 0.113 Uiso 1 1 calc R . .
H6C H 0.7214 0.5835 0.8304 0.113 Uiso 1 1 calc R . .
C7 C 0.6520(7) 0.6715(7) 0.7566(5) 0.0479(19) Uani 1 1 d . . .
C8 C 0.6084(7) 0.7613(7) 0.7765(6) 0.053(2) Uani 1 1 d . . .
H8 H 0.5669 0.7862 0.8286 0.064 Uiso 1 1 calc R . .
C9 C 0.6382(6) 0.8082(6) 0.7037(6) 0.0440(18) Uani 1 1 d . . .
C10 C 0.6098(8) 0.9071(7) 0.6932(7) 0.057(2) Uani 1 1 d . . .
H10A H 0.6760 0.9432 0.6680 0.085 Uiso 1 1 calc R . .
H10B H 0.5951 0.9480 0.7535 0.085 Uiso 1 1 calc R . .
H10C H 0.5398 0.8942 0.6513 0.085 Uiso 1 1 calc R . .
C11 C 0.9942(10) 0.4910(9) 0.6621(9) 0.082(3) Uani 1 1 d . . .
H11A H 0.9726 0.5036 0.7262 0.122 Uiso 1 1 calc R . .
H11B H 1.0723 0.4727 0.6584 0.122 Uiso 1 1 calc R . .
H11C H 0.9370 0.4358 0.6237 0.122 Uiso 1 1 calc R . .
C12 C 0.9956(8) 0.5861(7) 0.6279(7) 0.056(2) Uani 1 1 d . . .
C13 C 1.0916(8) 0.6534(8) 0.6100(7) 0.060(2) Uani 1 1 d . . .
H13 H 1.1718 0.6495 0.6185 0.072 Uiso 1 1 calc R . .
C14 C 1.0481(6) 0.7276(6) 0.5776(5) 0.0427(18) Uani 1 1 d . . .
C15 C 1.1162(7) 0.8142(7) 0.5419(7) 0.056(2) Uani 1 1 d . . .
H15A H 1.1124 0.7948 0.4744 0.084 Uiso 1 1 calc R . .
H15B H 1.1982 0.8283 0.5657 0.084 Uiso 1 1 calc R . .
H15C H 1.0813 0.8746 0.5628 0.084 Uiso 1 1 calc R . .
C16 C 0.8648(6) 0.9051(6) 0.5963(5) 0.0368(16) Uani 1 1 d . . .
C17 C 0.6671(7) 0.8192(6) 0.4795(6) 0.0456(18) Uani 1 1 d . . .
C18 C 0.8764(6) 0.7950(5) 0.4243(5) 0.0345(15) Uani 1 1 d . . .
C19 C 0.8263(7) 0.7255(7) 0.1188(6) 0.053(2) Uani 1 1 d . . .
H19 H 0.7748 0.7728 0.1294 0.063 Uiso 1 1 calc R . .
C20 C 0.7904(9) 0.6308(8) 0.0580(7) 0.066(3) Uani 1 1 d . . .
H20 H 0.7144 0.6125 0.0276 0.079 Uiso 1 1 calc R . .
C21 C 0.8702(10) 0.5629(8) 0.0429(7) 0.075(3) Uani 1 1 d . . .
H21 H 0.8471 0.4990 0.0008 0.090 Uiso 1 1 calc R . .
C22 C 1.0057(7) 0.6776(6) 0.1437(5) 0.0401(17) Uani 1 1 d . . .
C23 C 1.1268(7) 0.7088(6) 0.1958(5) 0.0413(17) Uani 1 1 d . . .
C24 C 1.3127(9) 0.6790(8) 0.2211(8) 0.074(3) Uani 1 1 d . . .
H24 H 1.3723 0.6399 0.2053 0.089 Uiso 1 1 calc R . .
C25 C 1.3377(8) 0.7676(7) 0.2929(7) 0.059(2) Uani 1 1 d . . .
H25 H 1.4110 0.7869 0.3274 0.071 Uiso 1 1 calc R . .
C26 C 1.2495(7) 0.8258(6) 0.3111(6) 0.0427(17) Uani 1 1 d . . .
H26 H 1.2632 0.8859 0.3591 0.051 Uiso 1 1 calc R . .
C27 C 1.1864(8) 0.9494(7) 0.1206(6) 0.053(2) Uani 1 1 d . . .
H27 H 1.2284 0.8987 0.1283 0.063 Uiso 1 1 calc R . .
C28 C 1.2315(9) 1.0158(8) 0.0673(6) 0.066(3) Uani 1 1 d . . .
H28 H 1.3028 1.0106 0.0382 0.079 Uiso 1 1 calc R . .
C29 C 1.1653(10) 1.0918(10) 0.0589(8) 0.078(3) Uani 1 1 d . . .
H29 H 1.1959 1.1403 0.0266 0.093 Uiso 1 1 calc R . .
C30 C 1.0227(8) 1.0282(6) 0.1456(6) 0.0481(19) Uani 1 1 d . . .
C31 C 0.9027(8) 1.0291(7) 0.1882(6) 0.056(2) Uani 1 1 d . . .
C32 C 0.7260(13) 1.0815(12) 0.2025(11) 0.109(5) Uani 1 1 d . . .
H32 H 0.6723 1.1207 0.1877 0.131 Uiso 1 1 calc R . .
C33 C 0.6904(10) 1.0205(11) 0.2578(9) 0.087(4) Uani 1 1 d . . .
H33 H 0.6158 1.0188 0.2828 0.105 Uiso 1 1 calc R . .
C34 C 0.7678(8) 0.9593(8) 0.2770(7) 0.060(2) Uani 1 1 d . . .
H34 H 0.7446 0.9143 0.3145 0.072 Uiso 1 1 calc R . .
O2 O 0.376(2) 0.939(2) 0.525(2) 0.341(13) Uiso 1 1 d D . .
O1 O 0.9400(13) 0.2534(11) 0.0421(11) 0.167(5) Uiso 1 1 d D . .
C35 C 0.992(4) 0.326(3) 0.128(2) 0.127(14) Uiso 0.389(10) 1 d PD A 1
C35' C 0.844(2) 0.302(2) 0.086(2) 0.138(10) Uiso 0.611(10) 1 d PD A 2

loop_
_atom_site_aniso_label
_atom_site_aniso_U_11
_atom_site_aniso_U_22
_atom_site_aniso_U_33
_atom_site_aniso_U_23
_atom_site_aniso_U_13
_atom_site_aniso_U_12
Fe1 0.0252(5) 0.0334(5) 0.0377(6) 0.0078(4) 0.0033(4) 0.0061(4)
Ni1 0.0282(5) 0.0348(5) 0.0357(5) 0.0071(4) 0.0035(4) 0.0089(4)
B1 0.042(5) 0.043(5) 0.054(5) 0.019(4) 0.004(4) 0.009(4)
N1 0.030(3) 0.037(3) 0.044(3) 0.009(3) 0.000(3) 0.007(3)
N2 0.034(3) 0.037(3) 0.053(4) 0.010(3) 0.006(3) 0.002(3)
N3 0.031(3) 0.045(3) 0.041(3) 0.015(3) 0.007(3) 0.011(3)
N4 0.038(3) 0.043(3) 0.047(4) 0.015(3) 0.002(3) 0.006(3)
N5 0.033(3) 0.043(3) 0.043(4) 0.010(3) 0.002(3) 0.005(3)
N6 0.033(3) 0.044(3) 0.057(4) 0.017(3) 0.000(3) 0.011(3)
N7 0.036(3) 0.035(3) 0.041(3) 0.002(3) 0.005(3) 0.005(3)
N8 0.048(4) 0.081(6) 0.084(6) 0.028(5) 0.002(4) 0.030(4)
N9 0.034(3) 0.044(4) 0.043(4) 0.013(3) 0.005(3) 0.006(3)
N10 0.033(3) 0.037(3) 0.040(3) 0.008(3) 0.002(3) 0.008(3)
N11 0.043(4) 0.041(3) 0.034(3) 0.008(3) -0.002(3) 0.004(3)
N12 0.062(5) 0.050(4) 0.067(5) -0.010(4) -0.010(4) 0.011(4)
N13 0.045(4) 0.045(4) 0.093(6) 0.007(4) 0.006(4) 0.023(3)
N14 0.035(3) 0.050(4) 0.050(4) 0.012(3) 0.000(3) 0.013(3)
N15 0.043(4) 0.046(4) 0.041(4) 0.014(3) 0.002(3) 0.009(3)
N16 0.082(6) 0.070(5) 0.078(6) 0.042(5) 0.000(5) 0.011(5)
N17 0.082(7) 0.085(6) 0.102(7) 0.041(5) 0.002(5) 0.048(5)
C1 0.061(6) 0.079(7) 0.056(6) 0.016(5) -0.013(5) -0.003(5)
C2 0.035(4) 0.044(4) 0.043(4) 0.006(3) -0.002(3) 0.000(3)
C3 0.034(4) 0.041(4) 0.065(6) -0.004(4) -0.003(4) -0.001(3)
C4 0.028(4) 0.035(4) 0.061(5) 0.005(3) 0.006(3) 0.003(3)
C5 0.054(5) 0.039(4) 0.090(7) 0.017(4) 0.013(5) 0.006(4)
C6 0.088(8) 0.095(8) 0.053(6) 0.038(6) 0.012(5) 0.014(6)
C7 0.048(5) 0.057(5) 0.036(4) 0.013(4) 0.009(3) 0.002(4)
C8 0.039(4) 0.066(6) 0.049(5) 0.005(4) 0.015(4) 0.007(4)
C9 0.029(4) 0.050(4) 0.048(5) 0.004(4) 0.009(3) 0.005(3)
C10 0.041(5) 0.056(5) 0.074(6) 0.010(4) 0.019(4) 0.015(4)
C11 0.074(7) 0.083(7) 0.108(9) 0.044(7) -0.005(6) 0.039(6)
C12 0.047(5) 0.066(6) 0.063(6) 0.019(4) -0.004(4) 0.026(4)
C13 0.038(5) 0.080(6) 0.073(6) 0.030(5) 0.004(4) 0.028(5)
C14 0.028(4) 0.057(5) 0.044(4) 0.008(4) 0.004(3) 0.016(3)
C15 0.022(4) 0.068(6) 0.075(6) 0.014(5) 0.005(4) 0.004(4)
C16 0.024(3) 0.047(4) 0.041(4) 0.011(3) 0.007(3) 0.012(3)
C17 0.043(4) 0.046(4) 0.053(5) 0.015(4) 0.006(4) 0.017(4)
C18 0.032(4) 0.030(3) 0.040(4) 0.004(3) -0.002(3) 0.008(3)
C19 0.044(5) 0.063(5) 0.049(5) 0.009(4) -0.010(4) 0.013(4)
C20 0.050(5) 0.079(7) 0.057(6) -0.002(5) -0.014(4) 0.007(5)
C21 0.071(7) 0.060(6) 0.071(7) -0.019(5) -0.002(5) 0.001(5)
C22 0.038(4) 0.043(4) 0.038(4) 0.005(3) 0.003(3) 0.013(3)
C23 0.038(4) 0.041(4) 0.048(4) 0.012(3) 0.005(3) 0.012(3)
C24 0.058(6) 0.065(6) 0.106(8) 0.017(6) 0.006(6) 0.037(5)
C25 0.036(4) 0.060(6) 0.091(7) 0.032(5) 0.000(4) 0.014(4)
C26 0.037(4) 0.042(4) 0.050(5) 0.014(3) 0.000(3) 0.007(3)
C27 0.049(5) 0.066(5) 0.041(5) 0.009(4) 0.007(4) 0.008(4)
C28 0.062(6) 0.089(7) 0.044(5) 0.018(5) 0.007(4) 0.005(5)
C29 0.063(7) 0.104(9) 0.072(7) 0.046(6) 0.008(5) -0.008(6)
C30 0.052(5) 0.047(4) 0.048(5) 0.018(4) -0.005(4) 0.005(4)
C31 0.059(5) 0.053(5) 0.057(5) 0.011(4) -0.006(4) 0.024(4)
C32 0.093(10) 0.133(12) 0.128(12) 0.039(10) 0.001(9) 0.084(9)
C33 0.050(6) 0.131(11) 0.098(9) 0.034(8) 0.019(6) 0.056(7)
C34 0.039(5) 0.080(6) 0.068(6) 0.022(5) 0.010(4) 0.024(4)

loop_
_atom_type_symbol
_atom_type_description
_atom_type_scat_dispersion_real
_atom_type_scat_dispersion_imag
_atom_type_scat_source
C C 0.0033 0.0016 'International Tables Vol C Tables 4.2.6.8 and 6.1.1.4'
H H 0.0000 0.0000 'International Tables Vol C Tables 4.2.6.8 and 6.1.1.4'
B B 0.0013 0.0007 'International Tables Vol C Tables 4.2.6.8 and 6.1.1.4'
N N 0.0061 0.0033 'International Tables Vol C Tables 4.2.6.8 and 6.1.1.4'
O O 0.0106 0.0060 'International Tables Vol C Tables 4.2.6.8 and 6.1.1.4'
Fe Fe 0.3463 0.8444 'International Tables Vol C Tables 4.2.6.8 and 6.1.1.4'
Ni Ni 0.3393 1.1124 'International Tables Vol C Tables 4.2.6.8 and 6.1.1.4'
F F 0.0171 0.0103 'International Tables Vol C Tables 4.2.6.8 and 6.1.1.4'

loop_
_geom_angle_atom_site_label_1
_geom_angle_atom_site_label_2
_geom_angle_atom_site_label_3
_geom_angle
_geom_angle_site_symmetry_1
_geom_angle_site_symmetry_3
C18 Fe1 C17 83.8(3) . .
C18 Fe1 C16 85.4(3) . .
C17 Fe1 C16 88.6(3) . .
C18 Fe1 N5 93.4(3) . .
C17 Fe1 N5 177.0(3) . .
C16 Fe1 N5 92.4(3) . .
C18 Fe1 N1 95.1(3) . .
C17 Fe1 N1 91.3(3) . .
C16 Fe1 N1 179.5(3) . .
N5 Fe1 N1 87.7(2) . .
C18 Fe1 N3 173.9(3) . .
C17 Fe1 N3 91.7(3) . .
C16 Fe1 N3 90.3(3) . .
N5 Fe1 N3 91.2(2) . .
N1 Fe1 N3 89.2(2) . .
N9 Ni1 N10 92.8(2) . .
N9 Ni1 N7 93.2(2) . 2_776
N10 Ni1 N7 97.0(2) . 2_776
N9 Ni1 N14 95.3(3) . .
N10 Ni1 N14 169.5(2) . .
N7 Ni1 N14 89.1(2) 2_776 .
N9 Ni1 N11 89.1(2) . .
N10 Ni1 N11 78.6(2) . .
N7 Ni1 N11 175.2(2) 2_776 .
N14 Ni1 N11 94.8(2) . .
N9 Ni1 N15 173.6(2) . .
N10 Ni1 N15 93.6(2) . .
N7 Ni1 N15 86.3(2) 2_776 .
N14 Ni1 N15 78.3(3) . .
N11 Ni1 N15 92.0(2) . .
N4 B1 N2 108.3(6) . .
N4 B1 N6 107.8(7) . .
N2 B1 N6 107.3(7) . .
F2' B2 F3' 131.4(19) . .
F2' B2 F4' 109.0(16) . .
F3' B2 F4' 105.6(16) . .
F2' B2 F3 107.3(18) . .
F3' B2 F3 121.3(19) . .
F4' B2 F3 45.7(11) . .
F2' B2 F2 26.4(14) . .
F3' B2 F2 114(2) . .
F4' B2 F2 135.0(19) . .
F3 B2 F2 120(2) . .
F2' B2 F4 110(2) . .
F3' B2 F4 29.3(14) . .
F4' B2 F4 134.8(19) . .
F3 B2 F4 136(2) . .
F2 B2 F4 87(2) . .
F2' B2 F1' 99.1(15) . .
F3' B2 F1' 100.6(14) . .
F4' B2 F1' 109.2(14) . .
F3 B2 F1' 64.3(13) . .
F2 B2 F1' 84.3(14) . .
F4 B2 F1' 86.9(14) . .
F2' B2 F1 84.0(15) . .
F3' B2 F1 85.0(15) . .
F4' B2 F1 59.8(11) . .
F3 B2 F1 104.6(9) . .
F2 B2 F1 102.4(9) . .
F4 B2 F1 102.3(9) . .
F1' B2 F1 168.8(13) . .
C2 N1 N2 107.1(6) . .
C2 N1 Fe1 135.8(5) . .
N2 N1 Fe1 116.8(4) . .
C4 N2 N1 109.7(6) . .
C4 N2 B1 130.7(7) . .
N1 N2 B1 119.2(6) . .
C9 N3 N4 106.8(6) . .
C9 N3 Fe1 135.1(5) . .
N4 N3 Fe1 117.7(4) . .
C7 N4 N3 109.3(6) . .
C7 N4 B1 132.2(7) . .
N3 N4 B1 118.3(6) . .
C14 N5 N6 106.2(6) . .
C14 N5 Fe1 136.1(5) . .
N6 N5 Fe1 117.5(4) . .
C12 N6 N5 110.4(7) . .
C12 N6 B1 130.6(7) . .
N5 N6 B1 118.9(6) . .
C16 N7 Ni1 165.5(6) . 2_776
C18 N9 Ni1 174.6(6) . .
C23 N10 C26 116.9(6) . .
C23 N10 Ni1 115.7(5) . .
C26 N10 Ni1 127.2(5) . .
C19 N11 C22 116.4(7) . .
C19 N11 Ni1 128.0(6) . .
C22 N11 Ni1 115.5(5) . .
C22 N12 C21 115.5(8) . .
C23 N13 C24 116.1(8) . .
C31 N14 C34 116.6(7) . .
C31 N14 Ni1 115.8(5) . .
C34 N14 Ni1 127.7(6) . .
C30 N15 C27 116.9(7) . .
C30 N15 Ni1 114.4(5) . .
C27 N15 Ni1 128.1(6) . .
C30 N16 C29 116.8(9) . .
C31 N17 C32 112.1(10) . .
N1 C2 C3 108.7(7) . .
N1 C2 C1 123.9(7) . .
C3 C2 C1 127.4(7) . .
C4 C3 C2 106.2(7) . .
N2 C4 C3 108.3(7) . .
N2 C4 C5 123.7(8) . .
C3 C4 C5 128.1(7) . .
N4 C7 C8 108.6(7) . .
N4 C7 C6 122.1(8) . .
C8 C7 C6 129.3(8) . .
C7 C8 C9 106.6(7) . .
N3 C9 C8 108.7(7) . .
N3 C9 C10 124.2(7) . .
C8 C9 C10 127.1(7) . .
N6 C12 C13 106.8(8) . .
N6 C12 C11 123.9(9) . .
C13 C12 C11 129.3(8) . .
C14 C13 C12 108.0(7) . .
N5 C14 C13 108.5(7) . .
N5 C14 C15 122.7(7) . .
C13 C14 C15 128.6(7) . .
N7 C16 Fe1 178.5(7) . .
N8 C17 Fe1 175.5(8) . .
N9 C18 Fe1 173.6(6) . .
N11 C19 C20 120.0(8) . .
C19 C20 C21 118.4(8) . .
N12 C21 C20 122.2(8) . .
N12 C22 N11 127.4(7) . .
N12 C22 C23 118.4(7) . .
N11 C22 C23 114.2(6) . .
N13 C23 N10 126.0(7) . .
N13 C23 C22 118.5(7) . .
N10 C23 C22 115.5(6) . .
N13 C24 C25 122.4(8) . .
C26 C25 C24 117.1(8) . .
N10 C26 C25 121.3(8) . .
N15 C27 C28 120.9(9) . .
C27 C28 C29 117.3(9) . .
N16 C29 C28 121.6(9) . .
N16 C30 N15 126.3(8) . .
N16 C30 C31 118.9(8) . .
N15 C30 C31 114.8(7) . .
N14 C31 N17 127.7(9) . .
N14 C31 C30 115.3(7) . .
N17 C31 C30 116.9(9) . .
C33 C32 N17 125.2(10) . .
C32 C33 C34 117.6(10) . .
N14 C34 C33 120.7(10) . .
C35 O1 C35' 73(2) . .

loop_
_geom_bond_atom_site_label_1
_geom_bond_atom_site_label_2
_geom_bond_distance
_geom_bond_site_symmetry_2
Fe1 C18 1.924(8) .
Fe1 C17 1.933(8) .
Fe1 C16 1.948(8) .
Fe1 N5 1.995(6) .
Fe1 N1 2.003(6) .
Fe1 N3 2.011(6) .
Ni1 N9 2.040(7) .
Ni1 N10 2.074(6) .
Ni1 N7 2.074(6) 2_776
Ni1 N14 2.076(6) .
Ni1 N11 2.084(6) .
Ni1 N15 2.114(6) .
B1 N4 1.528(11) .
B1 N2 1.531(11) .
B1 N6 1.552(11) .
B2 F2' 1.407(10) .
B2 F3' 1.408(10) .
B2 F4' 1.431(10) .
B2 F3 1.438(10) .
B2 F2 1.454(10) .
B2 F4 1.455(10) .
B2 F1' 1.467(10) .
B2 F1 1.477(10) .
N1 C2 1.344(9) .
N1 N2 1.381(8) .
N2 C4 1.332(9) .
N3 C9 1.362(9) .
N3 N4 1.374(8) .
N4 C7 1.350(10) .
N5 C14 1.355(9) .
N5 N6 1.379(9) .
N6 C12 1.336(10) .
N7 C16 1.137(9) .
N7 Ni1 2.074(6) 2_776
N8 C17 1.138(10) .
N9 C18 1.143(9) .
N10 C23 1.332(9) .
N10 C26 1.344(9) .
N11 C19 1.347(10) .
N11 C22 1.350(9) .
N12 C22 1.307(10) .
N12 C21 1.331(13) .
N13 C23 1.325(10) .
N13 C24 1.334(12) .
N14 C31 1.333(11) .
N14 C34 1.335(11) .
N15 C30 1.332(10) .
N15 C27 1.361(10) .
N16 C30 1.332(11) .
N16 C29 1.333(14) .
N17 C31 1.334(11) .
N17 C32 1.366(17) .
C1 C2 1.498(12) .
C2 C3 1.401(11) .
C3 C4 1.382(12) .
C4 C5 1.509(11) .
C6 C7 1.505(12) .
C7 C8 1.367(12) .
C8 C9 1.393(12) .
C9 C10 1.481(12) .
C11 C12 1.497(13) .
C12 C13 1.377(13) .
C13 C14 1.374(11) .
C14 C15 1.509(12) .
C19 C20 1.372(12) .
C20 C21 1.385(14) .
C22 C23 1.504(10) .
C24 C25 1.380(14) .
C25 C26 1.371(11) .
C27 C28 1.378(13) .
C28 C29 1.406(15) .
C30 C31 1.513(13) .
C32 C33 1.321(18) .
C33 C34 1.379(14) .
O1 C35 1.444(10) .
O1 C35' 1.452(10) .
